data_4133023
loop_
_publ_author_name
'Xie, Daguan'
'Liu, Yang'
'Rao, Yutao'
'Kim, Gakhyun'
'Zhou, Mingbo'
'Yu, Donghai'
'Xu, Ling'
'Yin, Bangshao'
'Liu, Shubin'
'Tanaka, Takayuki'
'Aratani, Naoki'
'Osuka, Atsuhiro'
'Liu, Qingyun'
'Kim, Dongho'
'Song, Jianxin'

_publ_section_title
;
 meso-Triaryl-Substituted Smaragdyrins: Facile Aromaticity Switching.
;
_journal_issue 48
_journal_name_full 'Journal of the American Chemical Society'
_journal_page_first 16553
_journal_page_last 16559
_journal_paper_doi 10.1021/jacs.8b07973
_journal_volume 140
_journal_year 2018
_chemical_formula_sum 'C63 H48 B Cl3 Cu F2 N5 O'
_chemical_formula_weight 1109.76
_space_group_crystal_system orthorhombic
_space_group_IT_number 61
_space_group_name_Hall '-P 2ac 2ab'
_space_group_name_H-M_alt 'P b c a'
_atom_sites_solution_hydrogens geom
_audit_creation_method SHELXL-2014/7
_cell_angle_alpha 90
_cell_angle_beta 90
_cell_angle_gamma 90
_cell_formula_units_Z 8
_cell_length_a 29.5594(9)
_cell_length_b 11.4252(2)
_cell_length_c 32.9221(8)
_cell_measurement_reflns_used 12145
_cell_measurement_temperature 293(2)
_cell_measurement_theta_max 72.3770
_cell_measurement_theta_min 4.1250
_cell_volume 11118.5(5)
_computing_structure_refinement 'SHELXL-2014/7 (Sheldrick, 2014)'
_diffrn_ambient_temperature 293(2)
_diffrn_measured_fraction_theta_full 0.997
_diffrn_measured_fraction_theta_max 0.997
_diffrn_measurement_device_type supernova
_diffrn_radiation_type CuK\a
_diffrn_radiation_wavelength 1.54184
_diffrn_reflns_av_R_equivalents 0.0455
_diffrn_reflns_av_unetI/netI 0.0454
_diffrn_reflns_Laue_measured_fraction_full 0.997
_diffrn_reflns_Laue_measured_fraction_max 0.997
_diffrn_reflns_limit_h_max 35
_diffrn_reflns_limit_h_min -22
_diffrn_reflns_limit_k_max 13
_diffrn_reflns_limit_k_min -8
_diffrn_reflns_limit_l_max 39
_diffrn_reflns_limit_l_min -24
_diffrn_reflns_number 31383
_diffrn_reflns_point_group_measured_fraction_full 0.997
_diffrn_reflns_point_group_measured_fraction_max 0.997
_diffrn_reflns_theta_full 66.992
_diffrn_reflns_theta_max 66.992
_diffrn_reflns_theta_min 4.020
_exptl_absorpt_coefficient_mu 2.309
_exptl_crystal_colour red
_exptl_crystal_density_diffrn 1.326
_exptl_crystal_description block
_exptl_crystal_F_000 4576
_refine_diff_density_max 0.648
_refine_diff_density_min -0.917
_refine_diff_density_rms 0.094
_refine_ls_extinction_method none
_refine_ls_goodness_of_fit_ref 1.128
_refine_ls_hydrogen_treatment constr
_refine_ls_matrix_type full
_refine_ls_number_parameters 808
_refine_ls_number_reflns 9883
_refine_ls_number_restraints 4
_refine_ls_restrained_S_all 1.128
_refine_ls_R_factor_all 0.1055
_refine_ls_R_factor_gt 0.0980
_refine_ls_shift/su_max 0.000
_refine_ls_shift/su_mean 0.000
_refine_ls_structure_factor_coef Fsqd
_refine_ls_weighting_details 'w=1/[\s^2^(Fo^2^)+(0.1054P)^2^+42.0469P] where P=(Fo^2^+2Fc^2^)/3'
_refine_ls_weighting_scheme calc
_refine_ls_wR_factor_gt 0.2528
_refine_ls_wR_factor_ref 0.2586
_reflns_Friedel_coverage 0.000
_reflns_number_gt 8822
_reflns_number_total 9883
_reflns_threshold_expression 'I > 2\s(I)'
_cod_data_source_file ja8b07973_si_005.cif
_cod_data_source_block 8
_cod_database_code 4133023
_shelx_shelxl_version_number 2014/7
_shelx_space_group_comment
;
The symmetry employed for this shelxl refinement is uniquely defined
by the following loop, which should always be used as a source of
symmetry information in preference to the above space-group names.
They are only intended as comments.
;

loop_
_space_group_symop_operation_xyz
'x, y, z'
'-x+1/2, -y, z+1/2'
'x+1/2, -y+1/2, -z'
'-x, y+1/2, -z+1/2'
'-x, -y, -z'
'x-1/2, y, -z-1/2'
'-x-1/2, y-1/2, z'
'x, -y-1/2, z-1/2'

loop_
_atom_site_label
_atom_site_type_symbol
_atom_site_fract_x
_atom_site_fract_y
_atom_site_fract_z
_atom_site_U_iso_or_equiv
_atom_site_adp_type
_atom_site_occupancy
_atom_site_site_symmetry_order
_atom_site_calc_flag
_atom_site_refinement_flags_posn
_atom_site_refinement_flags_adp
_atom_site_refinement_flags_occupancy
_atom_site_disorder_assembly
_atom_site_disorder_group
C1 C 0.6295(17) 0.320(4) 0.1191(12) 0.04(2) Uiso 0.140(4) 1 d G . P A 2
C2 C 0.6071(19) 0.427(4) 0.1220(12) 0.08(4) Uiso 0.140(4) 1 d G . P A 2
C3 C 0.5958(16) 0.488(3) 0.0870(15) 0.032(13) Uiso 0.140(4) 1 d G . P A 2
H60 H 0.5809 0.5597 0.0889 0.038 Uiso 0.140(4) 1 calc R U P A 2
C4 C 0.6070(18) 0.443(3) 0.0491(12) 0.05(2) Uiso 0.140(4) 1 d G . P A 2
C5 C 0.6294(18) 0.336(3) 0.0462(11) 0.052(18) Uiso 0.140(4) 1 d G . P A 2
H61 H 0.6368 0.3060 0.0209 0.062 Uiso 0.140(4) 1 calc R U P A 2
C6 C 0.6406(13) 0.275(3) 0.0812(15) 0.030(12) Uiso 0.140(4) 1 d G . P A 2
Cu1 Cu 0.65187(4) 0.03476(14) 0.29556(4) 0.0252(3) Uani 0.860(4) 1 d . . P A 1
Cl1 Cl 0.66810(6) -0.01903(15) 0.23032(7) 0.0377(4) Uani 0.860(4) 1 d . . P A 1
Cl2 Cl 0.25310(9) 0.08245(17) 0.47678(6) 0.0811(6) Uani 1 1 d . . . . .
F1 F 0.6202(3) 0.2153(7) 0.2924(3) 0.0301(16) Uani 0.860(4) 1 d . . P A 1
F2 F 0.59581(13) 0.3671(3) 0.25538(11) 0.0436(9) Uani 0.860(4) 1 d . . P A 1
N1 N 0.65856(12) -0.0318(3) 0.35008(12) 0.0268(8) Uani 1 1 d . . . . .
N2 N 0.58678(14) -0.0152(4) 0.29160(14) 0.0361(10) Uani 1 1 d . . . . .
N3 N 0.58809(15) 0.1788(4) 0.22491(14) 0.0289(10) Uani 0.860(4) 1 d . . P A 1
C7 C 0.76473(17) 0.1167(5) 0.43430(16) 0.0354(11) Uani 1 1 d . . . . .
N4 N 0.70816(13) 0.1350(4) 0.30273(13) 0.0311(9) Uani 1 1 d . . . . .
C8 C 0.62959(15) -0.1085(4) 0.36839(15) 0.0276(10) Uani 1 1 d . . . . .
C9 C 0.55748(15) -0.2170(4) 0.37949(15) 0.0291(10) Uani 1 1 d . . . . .
C10 C 0.56692(17) -0.0962(4) 0.31843(17) 0.0361(11) Uani 1 1 d . . . . .
C11 C 0.77029(15) 0.0492(4) 0.39912(15) 0.0298(10) Uani 1 1 d . . . . .
C12 C 0.52994(17) -0.1662(4) 0.40966(16) 0.0345(11) Uani 1 1 d . . . . .
N5 N 0.66164(17) 0.2686(5) 0.23102(16) 0.0381(12) Uani 0.860(4) 1 d . . P A 1
C13 C 0.68994(15) -0.0992(4) 0.40917(15) 0.0306(10) Uani 1 1 d . . . . .
H62 H 0.7104 -0.1106 0.4302 0.037 Uiso 1 1 calc R U . . .
C14 C 0.55839(16) -0.3385(4) 0.37457(17) 0.0331(11) Uani 1 1 d . . . . .
C15 C 0.50402(17) -0.3596(5) 0.42919(16) 0.0367(12) Uani 1 1 d . . . . .
C16 C 0.64856(15) -0.1506(4) 0.40521(16) 0.0314(10) Uani 1 1 d . . . . .
H16 H 0.6353 -0.2032 0.4232 0.038 Uiso 1 1 calc R U . . .
C17 C 0.73896(15) 0.1217(4) 0.33473(15) 0.0289(10) Uani 1 1 d . . . . .
C18 C 0.79947(18) 0.1195(5) 0.46259(16) 0.0406(12) Uani 1 1 d . . . . .
H18 H 0.7961 0.1645 0.4859 0.049 Uiso 1 1 calc R U . . .
C19 C 0.5288(2) -0.0366(5) 0.41546(19) 0.0471(14) Uani 1 1 d . . . . .
H19 H 0.5591 -0.0078 0.4188 0.071 Uiso 1 1 calc R U . . .
H19A H 0.5113 -0.0182 0.4392 0.071 Uiso 1 1 calc R U . . .
H19B H 0.5153 -0.0005 0.3921 0.071 Uiso 1 1 calc R U . . .
C20 C 0.5368(3) 0.0749(8) 0.1927(3) 0.041(3) Uani 0.860(4) 1 d . . P A 1
H63 H 0.5133 0.0221 0.1882 0.050 Uiso 0.860(4) 1 calc R U P A 1
C21 C 0.84378(17) -0.0100(5) 0.42266(19) 0.0438(14) Uani 1 1 d . . . . .
H21 H 0.8701 -0.0532 0.4190 0.053 Uiso 1 1 calc R U . . .
Cl3 Cl 0.5242(2) 0.7598(4) 0.53396(16) 0.0640(16) Uani 0.3 1 d . . P B 1
C46 C 0.2749(3) 0.1702(7) 0.4373(3) 0.068(2) Uani 1 1 d . . . . .
C47 C 0.6191(3) 0.3163(8) 0.1241(3) 0.043(3) Uani 0.860(4) 1 d . . P A 1
C48 C 0.5135(2) -0.0537(6) 0.2717(2) 0.0561(18) Uani 1 1 d . . . . .
H48 H 0.4870 -0.0508 0.2566 0.067 Uiso 1 1 calc R U . . .
C49 C 0.7059(3) 0.2682(9) 0.2425(3) 0.047(2) Uani 0.860(4) 1 d . . P A 1
C50 C 0.5976(3) 0.4610(13) 0.0743(4) 0.067(3) Uani 0.860(4) 1 d . . P A 1
H64 H 0.5843 0.5323 0.0677 0.081 Uiso 0.860(4) 1 calc R U P A 1
B1 B 0.6157(2) 0.2586(6) 0.2540(3) 0.0335(15) Uani 0.860(4) 1 d . . P A 1
C51 C 0.6142(3) 0.3942(17) 0.0443(3) 0.074(3) Uani 0.860(4) 1 d . . P A 1
C52 C 0.6593(2) 0.3062(7) 0.1912(2) 0.0456(17) Uani 0.860(4) 1 d . . P A 1
C53 C 0.7101(12) 0.289(3) 0.1725(9) 0.023(8) Uiso 0.140(4) 1 d D . P A 2
H91 H 0.7254 0.2812 0.1480 0.028 Uiso 0.140(4) 1 calc R U P A 2
C54 C 0.6352(3) 0.2472(10) 0.0937(3) 0.059(3) Uani 0.860(4) 1 d . . P A 1
C55 C 0.2796(3) 0.3534(8) 0.4043(3) 0.083(3) Uani 1 1 d . . . . .
H55 H 0.2717 0.4320 0.4022 0.099 Uiso 1 1 calc R U . . .
C56 C 0.3033(3) 0.1199(10) 0.4096(3) 0.092(3) Uani 1 1 d . . . . .
H56 H 0.3119 0.0419 0.4117 0.111 Uiso 1 1 calc R U . . .
C57 C 0.3083(3) 0.3068(11) 0.3780(4) 0.105(4) Uani 1 1 d . . . . .
H57 H 0.3219 0.3555 0.3589 0.126 Uiso 1 1 calc R U . . .
C58 C 0.7264(16) 0.341(4) 0.2092(12) 0.017(8) Uiso 0.140(4) 1 d D . P A 2
H66 H 0.7398 0.4118 0.2161 0.020 Uiso 0.140(4) 1 calc R U P A 2
C59 C 0.3189(4) 0.1917(12) 0.3776(4) 0.131(5) Uani 1 1 d . . . . .
H59 H 0.3361 0.1604 0.3566 0.157 Uiso 1 1 calc R U . . .
C60 C 0.6327(3) 0.2881(14) 0.0540(3) 0.075(3) Uani 0.860(4) 1 d . . P A 1
H67 H 0.6441 0.2416 0.0332 0.090 Uiso 0.860(4) 1 calc R U P A 1
C61 C 0.6553(3) 0.1311(11) 0.1026(3) 0.084(3) Uani 0.860(4) 1 d . . P A 1
H68 H 0.6647 0.0949 0.0777 0.126 Uiso 0.860(4) 1 calc R U P A 1
H69 H 0.6809 0.1407 0.1202 0.126 Uiso 0.860(4) 1 calc R U P A 1
H70 H 0.6332 0.0826 0.1158 0.126 Uiso 0.860(4) 1 calc R U P A 1
C62 C 0.6114(4) 0.4365(18) 0.0009(3) 0.142(8) Uani 0.860(4) 1 d . . P A 1
H71 H 0.6247 0.3791 -0.0168 0.213 Uiso 0.860(4) 1 calc R U P A 1
H72 H 0.5803 0.4481 -0.0064 0.213 Uiso 0.860(4) 1 calc R U P A 1
H73 H 0.6275 0.5091 -0.0017 0.213 Uiso 0.860(4) 1 calc R U P A 1
C63 C 0.4541(5) 0.7458(14) 0.5888(5) 0.090(4) Uiso 0.7 1 d . . P B 1
C64 C 0.5070(5) 0.7361(13) 0.5786(5) 0.087(4) Uiso 0.7 1 d . . P B 1
C65 C 0.5307(6) 0.7210(16) 0.6041(5) 0.095(5) Uiso 0.7 1 d . . P B 1
Cl4 Cl 0.5793(4) 0.7032(11) 0.5837(6) 0.119(6) Uani 0.2 1 d . . P B 1
C66 C 0.4798(6) 0.7334(16) 0.6595(6) 0.094(4) Uiso 0.7 1 d . . P B 1
C67 C 0.4433(4) 0.7468(12) 0.6263(4) 0.077(3) Uiso 0.7 1 d . . P B 1
C68 C 0.5203(5) 0.7176(13) 0.6464(5) 0.092(4) Uiso 0.7 1 d . . P B 1
Cl5 Cl 0.4718(7) 0.7335(17) 0.5687(6) 0.178(6) Uiso 0.3 1 d . . P C 2
O1 O 0.6142(7) 0.7618(14) 0.2034(4) 0.160(9) Uani 0.71(2) 1 d . . P D 3
C69 C 0.6082(8) 0.7014(14) 0.2363(5) 0.114(7) Uani 0.71(2) 1 d . . P D 3
Cu2 Cu 0.6464(3) 0.0785(10) 0.3054(3) 0.044(2) Uani 0.140(4) 1 d . . P A 2
C70 C 0.7315(4) 0.3169(15) 0.2117(4) 0.114(7) Uani 0.860(4) 1 d . . P A 1
H74 H 0.7628 0.3262 0.2117 0.137 Uiso 0.860(4) 1 calc R U P A 1
F3 F 0.6878(7) 0.011(2) 0.1751(6) 0.041(6) Uani 0.140(4) 1 d D . P A 2
Cl6 Cl 0.6121(8) 0.2426(18) 0.2853(7) 0.029(3) Uani 0.140(4) 1 d . . P A 2
C71 C 0.6731(11) 0.260(3) 0.1804(9) 0.016(7) Uiso 0.140(4) 1 d . . P A 2
C72 C 0.7020(2) 0.3497(9) 0.1805(2) 0.052(2) Uani 0.860(4) 1 d . . P A 1
H92 H 0.7092 0.3920 0.1573 0.062 Uiso 0.860(4) 1 calc R U P A 1
N6 N 0.6148(9) 0.079(2) 0.2017(8) 0.023(6) Uiso 0.140(4) 1 d . . P A 2
N7 N 0.6854(9) 0.183(2) 0.2134(8) 0.023(6) Uiso 0.140(4) 1 d . . P A 2
C73 C 0.7132(17) 0.235(4) 0.2316(14) 0.026(12) Uiso 0.140(4) 1 d . . P A 2
C74 C 0.6066(9) 0.152(2) 0.1685(8) 0.017(6) Uiso 0.140(4) 1 d D . P A 2
C75 C 0.5896(12) 0.467(3) 0.1671(12) 0.032(8) Uiso 0.140(4) 1 d . . P A 2
H76 H 0.6010 0.4140 0.1871 0.047 Uiso 0.140(4) 1 calc R U P A 2
H77 H 0.6004 0.5448 0.1729 0.047 Uiso 0.140(4) 1 calc R U P A 2
H78 H 0.5571 0.4671 0.1677 0.047 Uiso 0.140(4) 1 calc R U P A 2
C76 C 0.6365(14) 0.238(4) 0.1553(12) 0.031(8) Uiso 0.140(4) 1 d . . P A 2
C77 C 0.5362(13) 0.049(4) 0.1904(12) 0.006(9) Uiso 0.140(4) 1 d D . P A 2
H79 H 0.5075 0.0153 0.1913 0.007 Uiso 0.140(4) 1 calc R U P A 2
C78 C 0.5756(12) 0.035(4) 0.2146(12) 0.036(8) Uiso 0.140(4) 1 d D . P A 2
C79 C 0.5608(13) 0.151(9) 0.159(2) 0.03(2) Uiso 0.140(4) 1 d D . P A 2
H80 H 0.5464 0.1968 0.1389 0.034 Uiso 0.140(4) 1 calc R U P A 2
C80 C 0.599(2) 0.551(6) 0.018(2) 0.082(17) Uiso 0.140(4) 1 d . . P A 2
H81 H 0.5812 0.6102 0.0314 0.123 Uiso 0.140(4) 1 calc R U P A 2
H82 H 0.6272 0.5824 0.0097 0.123 Uiso 0.140(4) 1 calc R U P A 2
H83 H 0.5825 0.5229 -0.0054 0.123 Uiso 0.140(4) 1 calc R U P A 2
C81 C 0.6604(17) 0.155(4) 0.0759(17) 0.055(11) Uiso 0.140(4) 1 d . . P A 2
H84 H 0.6667 0.1215 0.1020 0.083 Uiso 0.140(4) 1 calc R U P A 2
H85 H 0.6392 0.1061 0.0617 0.083 Uiso 0.140(4) 1 calc R U P A 2
H86 H 0.6879 0.1602 0.0605 0.083 Uiso 0.140(4) 1 calc R U P A 2
B2 B 0.6644(16) 0.051(4) 0.2095(6) 0.042(10) Uiso 0.140(4) 1 d D . P A 2
F4 F 0.6743(8) -0.007(2) 0.2460(8) 0.027(6) Uiso 0.140(4) 1 d D . P A 2
C22 C 0.77643(16) 0.1994(5) 0.32868(15) 0.0331(11) Uani 1 1 d . . . . .
H22 H 0.8015 0.2073 0.3455 0.040 Uiso 1 1 calc R U . . .
C23 C 0.58560(15) -0.1382(4) 0.35325(16) 0.0313(10) Uani 1 1 d . . . . .
C24 C 0.50369(17) -0.2387(5) 0.43356(16) 0.0374(12) Uani 1 1 d . . . . .
H24 H 0.4852 -0.2054 0.4533 0.045 Uiso 1 1 calc R U . . .
C25 C 0.69576(15) -0.0251(4) 0.37508(15) 0.0289(10) Uani 1 1 d . . . . .
C26 C 0.5530(3) 0.1459(12) 0.1650(4) 0.032(2) Uani 0.860(4) 1 d . . P A 1
H87 H 0.5442 0.1510 0.1379 0.038 Uiso 0.860(4) 1 calc R U P A 1
C27 C 0.58646(18) 0.2127(5) 0.18467(17) 0.0316(13) Uani 0.860(4) 1 d . . P A 1
C28 C 0.53196(16) -0.4077(4) 0.39985(17) 0.0362(12) Uani 1 1 d . . . . .
H28 H 0.5331 -0.4886 0.3970 0.043 Uiso 1 1 calc R U . . .
C29 C 0.73376(15) 0.0486(4) 0.36741(15) 0.0275(10) Uani 1 1 d . . . . .
C30 C 0.83922(18) 0.0564(6) 0.45678(18) 0.0458(14) Uani 1 1 d . . . . .
C31 C 0.81019(16) -0.0153(4) 0.39302(17) 0.0355(11) Uani 1 1 d . . . . .
C32 C 0.76839(18) 0.2590(6) 0.29397(17) 0.0444(14) Uani 1 1 d . . . . .
H32 H 0.7871 0.3149 0.2821 0.053 Uiso 1 1 calc R U . . .
C33 C 0.58649(17) -0.3942(5) 0.34135(19) 0.0427(13) Uani 1 1 d . . . . .
H33 H 0.5751 -0.3705 0.3153 0.064 Uiso 1 1 calc R U . . .
H33A H 0.5848 -0.4779 0.3437 0.064 Uiso 1 1 calc R U . . .
H33B H 0.6174 -0.3696 0.3440 0.064 Uiso 1 1 calc R U . . .
C34 C 0.72191(18) 0.1862(5) 0.44146(17) 0.0409(12) Uani 1 1 d . . . . .
H34 H 0.7161 0.2353 0.4184 0.061 Uiso 1 1 calc R U . . .
H34A H 0.7255 0.2340 0.4652 0.061 Uiso 1 1 calc R U . . .
H34B H 0.6970 0.1335 0.4453 0.061 Uiso 1 1 calc R U . . .
C35 C 0.72530(18) 0.2191(5) 0.27878(18) 0.0434(14) Uani 1 1 d . . . . .
C36 C 0.5995(4) 0.4267(8) 0.1163(4) 0.050(3) Uani 0.860(4) 1 d . . P A 1
C37 C 0.55888(18) 0.0881(6) 0.22962(19) 0.0340(13) Uani 0.860(4) 1 d . . P A 1
C38 C 0.4726(2) -0.4343(6) 0.45425(19) 0.0492(14) Uani 1 1 d . . . . .
H38 H 0.4870 -0.5078 0.4601 0.074 Uiso 1 1 calc R U . . .
H38A H 0.4452 -0.4479 0.4394 0.074 Uiso 1 1 calc R U . . .
H38B H 0.4658 -0.3948 0.4792 0.074 Uiso 1 1 calc R U . . .
C39 C 0.6211(2) 0.2816(6) 0.1678(2) 0.0394(14) Uani 0.860(4) 1 d . . P A 1
C40 C 0.2611(3) 0.2828(6) 0.4354(2) 0.0654(19) Uani 1 1 d . . . . .
H40 H 0.2402 0.3127 0.4539 0.078 Uiso 1 1 calc R U . . .
C41 C 0.55464(19) 0.0126(6) 0.2645(2) 0.0493(15) Uani 1 1 d . . . . .
C42 C 0.8770(2) 0.0659(8) 0.4883(2) 0.073(2) Uani 1 1 d . . . . .
H42 H 0.9032 0.1006 0.4760 0.109 Uiso 1 1 calc R U . . .
H42A H 0.8845 -0.0108 0.4982 0.109 Uiso 1 1 calc R U . . .
H42B H 0.8671 0.1138 0.5105 0.109 Uiso 1 1 calc R U . . .
C43 C 0.81639(18) -0.0892(5) 0.35567(19) 0.0438(13) Uani 1 1 d . . . . .
H43 H 0.7914 -0.1424 0.3531 0.066 Uiso 1 1 calc R U . . .
H43A H 0.8440 -0.1328 0.3579 0.066 Uiso 1 1 calc R U . . .
H43B H 0.8177 -0.0396 0.3322 0.066 Uiso 1 1 calc R U . . .
C44 C 0.5805(4) 0.5046(8) 0.1485(3) 0.074(3) Uani 0.860(4) 1 d . . P A 1
H88 H 0.5690 0.5748 0.1363 0.111 Uiso 0.860(4) 1 calc R U P A 1
H89 H 0.5564 0.4648 0.1624 0.111 Uiso 0.860(4) 1 calc R U P A 1
H90 H 0.6039 0.5244 0.1676 0.111 Uiso 0.860(4) 1 calc R U P A 1
C45 C 0.5218(2) -0.1204(6) 0.3048(2) 0.0525(16) Uani 1 1 d . . . . .
H45 H 0.5017 -0.1729 0.3166 0.063 Uiso 1 1 calc R U . . .
O2 O 0.6554(13) 0.615(4) 0.2407(12) 0.147(16) Uiso 0.29(2) 1 d . . P D 4
C82 C 0.639(2) 0.682(6) 0.223(2) 0.123(16) Uiso 0.29(2) 1 d . . P D 4
Cl7 Cl 0.4207(7) 0.7562(10) 0.5481(5) 0.126(6) Uani 0.2 1 d . . P B 1
C83 C 0.5324(13) 0.725(4) 0.6899(7) 0.16(2) Uiso 0.3 1 d G . P C 2
C84 C 0.5607(8) 0.709(3) 0.6566(10) 0.20(3) Uiso 0.3 1 d G . P C 2
C86 C 0.5428(7) 0.710(2) 0.6176(8) 0.065(7) Uiso 0.3 1 d G . P C 2
C88 C 0.4967(8) 0.727(2) 0.6118(6) 0.117(13) Uiso 0.3 1 d G . P C 2
C87 C 0.4685(7) 0.744(2) 0.6451(9) 0.066(7) Uiso 0.3 1 d G . P C 2
C85 C 0.4863(12) 0.742(3) 0.6841(7) 0.16(2) Uiso 0.3 1 d G . P C 2

loop_
_atom_site_aniso_label
_atom_site_aniso_U_11
_atom_site_aniso_U_22
_atom_site_aniso_U_33
_atom_site_aniso_U_23
_atom_site_aniso_U_13
_atom_site_aniso_U_12
Cu1 0.0161(5) 0.0283(7) 0.0311(6) 0.0047(5) -0.0040(4) -0.0040(4)
Cl1 0.0379(9) 0.0396(9) 0.0357(10) 0.0010(8) -0.0035(7) 0.0143(6)
Cl2 0.1269(18) 0.0514(10) 0.0650(11) 0.0020(8) -0.0009(11) -0.0086(10)
F1 0.027(3) 0.028(4) 0.035(4) 0.006(2) -0.006(2) 0.000(2)
F2 0.055(2) 0.0281(17) 0.047(2) 0.0031(15) -0.0115(17) 0.0046(16)
N1 0.0194(18) 0.0273(19) 0.034(2) 0.0092(16) -0.0052(15) -0.0017(15)
N2 0.026(2) 0.032(2) 0.050(3) 0.0115(19) -0.0130(18) -0.0133(17)
N3 0.023(2) 0.025(2) 0.039(3) 0.0005(19) -0.0019(19) 0.0027(18)
C7 0.029(2) 0.036(3) 0.042(3) 0.014(2) -0.002(2) -0.009(2)
N4 0.0209(19) 0.033(2) 0.039(2) 0.0069(18) -0.0024(16) -0.0057(16)
C8 0.021(2) 0.021(2) 0.040(3) 0.0049(19) -0.0018(19) -0.0022(17)
C9 0.020(2) 0.023(2) 0.045(3) 0.009(2) -0.0100(19) -0.0024(17)
C10 0.028(2) 0.031(3) 0.049(3) 0.008(2) -0.007(2) -0.009(2)
C11 0.023(2) 0.031(2) 0.036(3) 0.011(2) -0.0047(19) -0.0044(18)
C12 0.029(2) 0.032(3) 0.042(3) 0.003(2) -0.009(2) -0.003(2)
N5 0.029(3) 0.043(3) 0.042(3) 0.015(2) -0.010(2) -0.009(2)
C13 0.021(2) 0.031(2) 0.039(3) 0.009(2) -0.0056(19) -0.0018(19)
C14 0.022(2) 0.026(2) 0.051(3) 0.008(2) -0.012(2) -0.0009(18)
C15 0.030(3) 0.038(3) 0.043(3) 0.013(2) -0.008(2) -0.007(2)
C16 0.024(2) 0.027(2) 0.043(3) 0.007(2) 0.000(2) -0.0045(18)
C17 0.021(2) 0.030(2) 0.036(2) 0.003(2) -0.0033(18) -0.0011(18)
C18 0.038(3) 0.048(3) 0.036(3) 0.013(2) -0.006(2) -0.014(2)
C19 0.050(3) 0.040(3) 0.051(3) -0.004(3) -0.003(3) -0.007(3)
C20 0.040(4) 0.019(5) 0.065(6) 0.005(4) -0.020(3) -0.010(3)
C21 0.020(2) 0.049(3) 0.062(4) 0.024(3) -0.004(2) -0.004(2)
Cl3 0.118(5) 0.029(2) 0.045(3) -0.0063(19) 0.012(3) -0.011(3)
C46 0.066(5) 0.059(4) 0.078(5) 0.006(4) -0.012(4) -0.010(4)
C47 0.017(3) 0.072(6) 0.040(4) 0.014(3) -0.003(3) -0.008(3)
C48 0.037(3) 0.059(4) 0.072(4) 0.025(3) -0.022(3) -0.024(3)
C49 0.034(4) 0.063(6) 0.045(5) 0.018(5) -0.008(4) -0.019(4)
C50 0.046(5) 0.088(8) 0.068(9) 0.032(7) -0.015(5) -0.006(5)
B1 0.025(3) 0.027(3) 0.048(5) -0.001(3) -0.006(3) -0.002(3)
C51 0.038(4) 0.134(12) 0.052(5) 0.038(6) -0.002(4) -0.004(7)
C52 0.036(4) 0.051(4) 0.050(4) 0.019(4) -0.009(3) -0.006(3)
C54 0.027(4) 0.101(7) 0.048(5) 0.017(5) 0.002(3) 0.007(4)
C55 0.077(6) 0.067(5) 0.104(7) 0.023(5) -0.017(5) -0.016(4)
C56 0.074(6) 0.103(7) 0.100(7) 0.012(6) 0.018(5) 0.019(5)
C57 0.067(6) 0.132(10) 0.117(8) 0.038(7) 0.020(6) 0.015(6)
C59 0.104(8) 0.126(10) 0.163(12) 0.050(9) 0.068(8) 0.039(7)
C60 0.032(4) 0.152(12) 0.041(5) 0.006(6) 0.006(3) 0.007(6)
C61 0.061(6) 0.122(9) 0.067(6) 0.001(6) 0.014(4) 0.039(6)
C62 0.061(6) 0.30(2) 0.062(6) 0.085(10) 0.002(5) 0.011(10)
Cl4 0.078(7) 0.083(8) 0.196(15) -0.069(9) 0.032(8) -0.025(6)
O1 0.26(2) 0.134(12) 0.083(8) -0.035(7) 0.024(10) -0.115(13)
C69 0.18(2) 0.076(9) 0.081(9) -0.009(7) 0.043(11) -0.024(11)
Cu2 0.038(4) 0.042(5) 0.051(5) -0.031(4) 0.004(3) 0.004(3)
C70 0.035(5) 0.214(17) 0.092(8) 0.107(10) -0.033(5) -0.052(8)
F3 0.036(11) 0.060(14) 0.027(10) 0.005(10) -0.003(8) 0.026(10)
Cl6 0.032(8) 0.026(8) 0.030(8) 0.006(6) -0.016(5) 0.001(6)
C72 0.034(4) 0.073(6) 0.049(4) 0.028(4) -0.005(3) -0.011(4)
C22 0.021(2) 0.042(3) 0.037(3) 0.004(2) -0.0059(19) -0.006(2)
C23 0.022(2) 0.024(2) 0.048(3) 0.004(2) -0.004(2) -0.0026(18)
C24 0.027(2) 0.044(3) 0.041(3) 0.005(2) -0.006(2) -0.004(2)
C25 0.022(2) 0.029(2) 0.036(2) 0.0036(19) -0.0028(18) 0.0010(18)
C26 0.024(3) 0.035(5) 0.036(5) 0.002(4) -0.007(4) 0.003(4)
C27 0.022(3) 0.036(3) 0.037(3) 0.004(3) -0.001(2) 0.003(2)
C28 0.026(2) 0.027(2) 0.056(3) 0.010(2) -0.016(2) -0.0032(19)
C29 0.020(2) 0.025(2) 0.038(3) 0.0020(19) -0.0019(18) -0.0002(17)
C30 0.030(3) 0.058(4) 0.049(3) 0.023(3) -0.010(2) -0.014(3)
C31 0.022(2) 0.030(2) 0.053(3) 0.015(2) -0.002(2) -0.0047(19)
C32 0.031(3) 0.059(4) 0.044(3) 0.019(3) -0.008(2) -0.023(3)
C33 0.027(3) 0.032(3) 0.069(4) 0.004(3) -0.003(2) 0.000(2)
C34 0.037(3) 0.041(3) 0.044(3) -0.003(2) -0.004(2) 0.000(2)
C35 0.031(3) 0.054(3) 0.046(3) 0.017(3) -0.010(2) -0.017(2)
C36 0.033(4) 0.056(6) 0.059(5) 0.021(4) -0.002(4) -0.011(3)
C37 0.020(3) 0.039(3) 0.043(3) 0.006(3) -0.005(2) -0.003(2)
C38 0.046(3) 0.047(3) 0.054(3) 0.012(3) -0.003(3) -0.015(3)
C39 0.029(3) 0.043(4) 0.046(4) 0.002(3) -0.007(3) 0.001(3)
C40 0.078(5) 0.055(4) 0.063(4) -0.005(3) -0.016(4) -0.011(4)
C41 0.033(3) 0.053(4) 0.061(4) 0.015(3) -0.016(3) -0.018(3)
C42 0.036(3) 0.117(7) 0.065(4) 0.026(4) -0.022(3) -0.011(4)
C43 0.026(3) 0.037(3) 0.069(4) 0.003(3) 0.004(2) -0.001(2)
C44 0.104(8) 0.049(5) 0.070(6) 0.020(4) -0.012(5) 0.008(5)
C45 0.037(3) 0.051(3) 0.070(4) 0.025(3) -0.020(3) -0.022(3)
Cl7 0.206(17) 0.053(6) 0.118(10) -0.016(6) 0.034(11) -0.061(8)

loop_
_atom_type_symbol
_atom_type_description
_atom_type_scat_dispersion_real
_atom_type_scat_dispersion_imag
_atom_type_scat_source
C C 0.0181 0.0091 'International Tables Vol C Tables 4.2.6.8 and 6.1.1.4'
H H 0.0000 0.0000 'International Tables Vol C Tables 4.2.6.8 and 6.1.1.4'
B B 0.0090 0.0039 'International Tables Vol C Tables 4.2.6.8 and 6.1.1.4'
Cu Cu -1.9646 0.5888 'International Tables Vol C Tables 4.2.6.8 and 6.1.1.4'
F F 0.0727 0.0534 'International Tables Vol C Tables 4.2.6.8 and 6.1.1.4'
N N 0.0311 0.0180 'International Tables Vol C Tables 4.2.6.8 and 6.1.1.4'
O O 0.0492 0.0322 'International Tables Vol C Tables 4.2.6.8 and 6.1.1.4'
Cl Cl 0.3639 0.7018 'International Tables Vol C Tables 4.2.6.8 and 6.1.1.4'

loop_
_geom_angle_atom_site_label_1
_geom_angle_atom_site_label_2
_geom_angle_atom_site_label_3
_geom_angle
C2 C1 C6 120.0
C2 C1 C76 123(3)
C6 C1 C76 116(3)
C3 C2 C1 120.0
C3 C2 C75 122(3)
C1 C2 C75 117(3)
C2 C3 C4 120.0
C2 C3 H60 120.0
C4 C3 H60 120.0
C5 C4 C3 120.0
C5 C4 C80 134(4)
C3 C4 C80 104(4)
C4 C5 C6 120.0
C4 C5 H61 120.0
C6 C5 H61 120.0
C5 C6 C1 120.0
C5 C6 C81 117(4)
C1 C6 C81 123(4)
N1 Cu1 N2 92.62(17)
N1 Cu1 N4 91.71(16)
N2 Cu1 N4 161.8(2)
N1 Cu1 F1 115.9(3)
N2 Cu1 F1 81.9(3)
N4 Cu1 F1 80.3(3)
N1 Cu1 Cl1 137.35(15)
N2 Cu1 Cl1 93.64(15)
N4 Cu1 Cl1 95.09(14)
F1 Cu1 Cl1 106.8(2)
B1 F1 Cu1 114.4(6)
C8 N1 C25 105.9(4)
C8 N1 Cu1 126.2(3)
C25 N1 Cu1 127.4(3)
C8 N1 Cu2 128.7(4)
C25 N1 Cu2 123.8(4)
C41 N2 C10 106.1(4)
C41 N2 Cu1 130.8(4)
C10 N2 Cu1 123.0(3)
C41 N2 Cu2 127.9(5)
C10 N2 Cu2 123.1(4)
C37 N3 C27 107.6(5)
C37 N3 B1 135.3(5)
C27 N3 B1 116.5(5)
C18 C7 C11 118.8(5)
C18 C7 C34 120.2(5)
C11 C7 C34 121.1(4)
C35 N4 C17 105.9(4)
C35 N4 Cu2 128.3(5)
C17 N4 Cu2 122.8(4)
C35 N4 Cu1 130.1(3)
C17 N4 Cu1 123.9(3)
N1 C8 C16 110.3(4)
N1 C8 C23 124.5(4)
C16 C8 C23 125.1(4)
C14 C9 C12 120.1(5)
C14 C9 C23 121.3(5)
C12 C9 C23 118.6(4)
C23 C10 N2 126.3(4)
C23 C10 C45 125.0(5)
N2 C10 C45 108.5(4)
C7 C11 C31 120.4(5)
C7 C11 C29 119.5(4)
C31 C11 C29 120.1(5)
C24 C12 C9 118.7(5)
C24 C12 C19 120.6(5)
C9 C12 C19 120.7(5)
C49 N5 C52 108.2(6)
C49 N5 B1 134.5(6)
C52 N5 B1 116.1(5)
C16 C13 C25 106.9(4)
C16 C13 H62 126.5
C25 C13 H62 126.5
C28 C14 C9 119.0(5)
C28 C14 C33 120.1(5)
C9 C14 C33 120.8(5)
C28 C15 C24 118.1(5)
C28 C15 C38 121.7(5)
C24 C15 C38 120.1(5)
C13 C16 C8 106.9(4)
C13 C16 H16 126.6
C8 C16 H16 126.6
C29 C17 N4 125.7(4)
C29 C17 C22 125.0(4)
N4 C17 C22 109.3(4)
C7 C18 C30 121.4(6)
C7 C18 H18 119.3
C30 C18 H18 119.3
C12 C19 H19 109.5
C12 C19 H19A 109.5
H19 C19 H19A 109.5
C12 C19 H19B 109.5
H19 C19 H19B 109.5
H19A C19 H19B 109.5
C26 C20 C37 111.7(8)
C26 C20 H63 124.2
C37 C20 H63 124.2
C30 C21 C31 122.1(5)
C30 C21 H21 119.0
C31 C21 H21 119.0
C40 C46 C56 123.8(9)
C40 C46 Cl2 117.6(7)
C56 C46 Cl2 118.5(7)
C54 C47 C36 121.9(8)
C54 C47 C39 122.8(8)
C36 C47 C39 115.3(8)
C45 C48 C41 105.9(5)
C45 C48 H48 127.0
C41 C48 H48 127.0
N5 C49 C70 108.7(7)
N5 C49 C35 127.9(6)
C70 C49 C35 123.3(8)
C51 C50 C36 122.6(10)
C51 C50 H64 118.7
C36 C50 H64 118.7
F1 B1 F2 109.9(6)
F1 B1 N3 114.2(6)
F2 B1 N3 109.0(5)
F1 B1 N5 113.1(6)
F2 B1 N5 108.8(5)
N3 B1 N5 101.5(5)
C50 C51 C60 118.7(8)
C50 C51 C62 119.7(15)
C60 C51 C62 121.6(15)
N5 C52 C72 107.7(6)
N5 C52 C39 120.2(6)
C72 C52 C39 131.3(7)
C71 C53 C58 104(4)
C71 C53 N7 47(2)
C58 C53 N7 78(3)
C71 C53 H91 127.9
C58 C53 H91 127.9
N7 C53 H91 135.8
C47 C54 C60 118.6(9)
C47 C54 C61 120.9(9)
C60 C54 C61 120.5(9)
C57 C55 C40 119.5(9)
C57 C55 H55 120.2
C40 C55 H55 120.2
C46 C56 C59 117.0(10)
C46 C56 H56 121.5
C59 C56 H56 121.5
C55 C57 C59 123.1(11)
C55 C57 H57 118.5
C59 C57 H57 118.5
C53 C58 C73 90(3)
C53 C58 H66 135.1
C73 C58 H66 135.1
C57 C59 C56 118.9(11)
C57 C59 H59 120.6
C56 C59 H59 120.6
C51 C60 C54 122.5(10)
C51 C60 H67 118.8
C54 C60 H67 118.8
C54 C61 H68 109.5
C54 C61 H69 109.5
H68 C61 H69 109.5
C54 C61 H70 109.5
H68 C61 H70 109.5
H69 C61 H70 109.5
C51 C62 H71 109.5
C51 C62 H72 109.5
H71 C62 H72 109.5
C51 C62 H73 109.5
H71 C62 H73 109.5
H72 C62 H73 109.5
C67 C63 C64 116.6(14)
C67 C63 Cl7 129.1(15)
C64 C63 Cl7 114.3(13)
C65 C64 Cl3 122.1(15)
C65 C64 C63 117.7(16)
Cl3 C64 C63 119.9(13)
C64 C65 C68 127.7(18)
C64 C65 Cl4 105.5(16)
C68 C65 Cl4 126.8(17)
C68 C66 C67 115.3(16)
C63 C67 C66 120.8(14)
C66 C68 C65 121.5(16)
N4 Cu2 N1 94.3(4)
N4 Cu2 N2 160.9(6)
N1 Cu2 N2 89.3(4)
N4 Cu2 Cl6 97.8(8)
N1 Cu2 Cl6 147.3(9)
N2 Cu2 Cl6 89.0(7)
N4 Cu2 F4 76.5(7)
N1 Cu2 F4 107.1(8)
N2 Cu2 F4 84.5(7)
Cl6 Cu2 F4 105.2(10)
C49 C70 C72 107.8(9)
C49 C70 H74 126.1
C72 C70 H74 126.1
C53 C71 C76 130(3)
C53 C71 N7 96(3)
C76 C71 N7 123(3)
C70 C72 C52 106.4(7)
C70 C72 H92 126.8
C52 C72 H92 126.8
C78 N6 C74 109(3)
C78 N6 B2 135(3)
C74 N6 B2 115(2)
C73 N7 C71 105(3)
C73 N7 B2 140(3)
C71 N7 B2 114(2)
C73 N7 C53 77(3)
C71 N7 C53 36.8(18)
B2 N7 C53 131.3(19)
N7 C73 C58 110(4)
N7 C73 C35 126(4)
C58 C73 C35 121(3)
C76 C74 C79 123(5)
C76 C74 N6 124(3)
C79 C74 N6 111(4)
C2 C75 H76 109.5
C2 C75 H77 109.5
H76 C75 H77 109.5
C2 C75 H78 109.5
H76 C75 H78 109.5
H77 C75 H78 109.5
C74 C76 C71 116(3)
C74 C76 C1 126(3)
C71 C76 C1 117(3)
C78 C77 C79 94(3)
C78 C77 H79 132.9
C79 C77 H79 132.9
N6 C78 C77 120(3)
N6 C78 C41 131(3)
C77 C78 C41 104(3)
C74 C79 C77 106(5)
C74 C79 H80 127.2
C77 C79 H80 127.2
C4 C80 H81 109.5
C4 C80 H82 109.5
H81 C80 H82 109.5
C4 C80 H83 109.5
H81 C80 H83 109.5
H82 C80 H83 109.5
C6 C81 H84 109.5
C6 C81 H85 109.5
H84 C81 H85 109.5
C6 C81 H86 109.5
H84 C81 H86 109.5
H85 C81 H86 109.5
F4 B2 F3 116(4)
F4 B2 N6 116(3)
F3 B2 N6 114(3)
F4 B2 N7 107(3)
F3 B2 N7 100(3)
N6 B2 N7 101(3)
B2 F4 Cu2 117(2)
C32 C22 C17 107.1(4)
C32 C22 H22 126.5
C17 C22 H22 126.5
C10 C23 C8 125.3(4)
C10 C23 C9 118.2(4)
C8 C23 C9 116.4(4)
C12 C24 C15 122.2(5)
C12 C24 H24 118.9
C15 C24 H24 118.9
N1 C25 C13 110.1(4)
N1 C25 C29 123.8(4)
C13 C25 C29 126.1(4)
C20 C26 C27 105.8(9)
C20 C26 H87 127.1
C27 C26 H87 127.1
N3 C27 C39 120.8(5)
N3 C27 C26 108.3(7)
C39 C27 C26 129.3(8)
C15 C28 C14 121.9(5)
C15 C28 H28 119.1
C14 C28 H28 119.1
C17 C29 C25 125.9(4)
C17 C29 C11 117.5(4)
C25 C29 C11 116.5(4)
C21 C30 C18 119.1(5)
C21 C30 C42 121.8(6)
C18 C30 C42 119.1(6)
C21 C31 C11 118.4(5)
C21 C31 C43 120.7(5)
C11 C31 C43 120.9(5)
C22 C32 C35 106.8(4)
C22 C32 H32 126.6
C35 C32 H32 126.6
C14 C33 H33 109.5
C14 C33 H33A 109.5
H33 C33 H33A 109.5
C14 C33 H33B 109.5
H33 C33 H33B 109.5
H33A C33 H33B 109.5
C7 C34 H34 109.5
C7 C34 H34A 109.5
H34 C34 H34A 109.5
C7 C34 H34B 109.5
H34 C34 H34B 109.5
H34A C34 H34B 109.5
N4 C35 C49 128.1(5)
N4 C35 C32 110.8(5)
C49 C35 C32 121.1(5)
N4 C35 C73 124.5(18)
C32 C35 C73 119.7(19)
C47 C36 C50 115.7(9)
C47 C36 C44 123.9(9)
C50 C36 C44 120.3(9)
N3 C37 C20 106.4(6)
N3 C37 C41 127.1(5)
C20 C37 C41 126.2(6)
C15 C38 H38 109.5
C15 C38 H38A 109.5
H38 C38 H38A 109.5
C15 C38 H38B 109.5
H38 C38 H38B 109.5
H38A C38 H38B 109.5
C52 C39 C27 118.8(6)
C52 C39 C47 120.7(7)
C27 C39 C47 120.1(6)
C46 C40 C55 117.2(8)
C46 C40 H40 121.4
C55 C40 H40 121.4
N2 C41 C37 127.6(5)
N2 C41 C48 111.2(5)
C37 C41 C48 121.0(5)
N2 C41 C78 113.8(12)
C48 C41 C78 121.2(12)
C30 C42 H42 109.5
C30 C42 H42A 109.5
H42 C42 H42A 109.5
C30 C42 H42B 109.5
H42 C42 H42B 109.5
H42A C42 H42B 109.5
C31 C43 H43 109.5
C31 C43 H43A 109.5
H43 C43 H43A 109.5
C31 C43 H43B 109.5
H43 C43 H43B 109.5
H43A C43 H43B 109.5
C36 C44 H88 109.5
C36 C44 H89 109.5
H88 C44 H89 109.5
C36 C44 H90 109.5
H88 C44 H90 109.5
H89 C44 H90 109.5
C48 C45 C10 108.1(5)
C48 C45 H45 125.9
C10 C45 H45 125.9
C84 C83 C85 120.0
C83 C84 C86 120.0
C88 C86 C84 120.0
C86 C88 C87 120.0
C86 C88 Cl5 125.3(18)
C87 C88 Cl5 114.6(18)
C85 C87 C88 120.0
C87 C85 C83 120.0

loop_
_geom_bond_atom_site_label_1
_geom_bond_atom_site_label_2
_geom_bond_distance
C1 C2 1.3900
C1 C6 1.3900
C1 C76 1.53(5)
C2 C3 1.3900
C2 C75 1.64(5)
C3 C4 1.3900
C3 H60 0.9300
C4 C5 1.3900
C4 C80 1.62(7)
C5 C6 1.3900
C5 H61 0.9300
C6 C81 1.50(6)
Cu1 N1 1.959(4)
Cu1 N2 2.011(4)
Cu1 N4 2.034(4)
Cu1 F1 2.268(7)
Cu1 Cl1 2.285(2)
Cl2 C46 1.764(8)
F1 B1 1.364(9)
F2 B1 1.372(7)
N1 C8 1.366(6)
N1 C25 1.376(6)
N1 Cu2 1.971(11)
N2 C41 1.341(7)
N2 C10 1.407(6)
N2 Cu2 2.111(10)
N3 C37 1.357(7)
N3 C27 1.381(7)
N3 B1 1.555(8)
C7 C18 1.387(7)
C7 C11 1.401(8)
C7 C34 1.513(7)
N4 C35 1.342(7)
N4 C17 1.401(6)
N4 Cu2 1.939(9)
C8 C16 1.419(7)
C8 C23 1.433(6)
C9 C14 1.397(7)
C9 C12 1.409(7)
C9 C23 1.499(7)
C10 C23 1.360(7)
C10 C45 1.436(7)
C11 C31 1.405(7)
C11 C29 1.502(6)
C12 C24 1.381(7)
C12 C19 1.494(8)
N5 C49 1.363(9)
N5 C52 1.380(8)
N5 B1 1.561(9)
C13 C16 1.363(7)
C13 C25 1.416(7)
C13 H62 0.9300
C14 C28 1.389(7)
C14 C33 1.514(8)
C15 C28 1.384(8)
C15 C24 1.390(8)
C15 C38 1.506(7)
C16 H16 0.9300
C17 C29 1.371(7)
C17 C22 1.433(7)
C18 C30 1.392(9)
C18 H18 0.9300
C19 H19 0.9600
C19 H19A 0.9600
C19 H19B 0.9600
C20 C26 1.311(18)
C20 C37 1.389(11)
C20 H63 0.9300
C21 C30 1.362(9)
C21 C31 1.394(8)
C21 H21 0.9300
Cl3 C64 1.577(15)
C46 C40 1.352(11)
C46 C56 1.366(12)
C47 C54 1.361(12)
C47 C36 1.411(11)
C47 C39 1.492(10)
C48 C45 1.352(8)
C48 C41 1.450(8)
C48 H48 0.9300
C49 C70 1.382(14)
C49 C35 1.438(9)
C50 C51 1.34(2)
C50 C36 1.439(15)
C50 H64 0.9300
C51 C60 1.37(2)
C51 C62 1.510(12)
C52 C72 1.401(10)
C52 C39 1.397(9)
C53 C71 1.18(5)
C53 C58 1.43(2)
C53 N7 1.95(4)
C53 H91 0.9300
C54 C60 1.392(13)
C54 C61 1.483(15)
C55 C57 1.323(14)
C55 C40 1.417(11)
C55 H55 0.9300
C56 C59 1.412(14)
C56 H56 0.9300
C57 C59 1.351(16)
C57 H57 0.9300
C58 C73 1.47(7)
C58 H66 0.9300
C59 H59 0.9300
C60 H67 0.9300
C61 H68 0.9600
C61 H69 0.9600
C61 H70 0.9600
C62 H71 0.9600
C62 H72 0.9600
C62 H73 0.9600
C63 C67 1.272(19)
C63 C64 1.61(2)
C63 Cl7 1.67(2)
C64 C65 1.11(2)
C65 C68 1.42(2)
C65 Cl4 1.60(2)
C66 C68 1.29(2)
C66 C67 1.54(2)
Cl5 C88 1.60(3)
O1 C69 1.298(19)
Cu2 Cl6 2.23(2)
Cu2 F4 2.34(2)
C70 C72 1.399(11)
C70 H74 0.9300
F3 B2 1.40(3)
C71 C76 1.39(5)
C71 N7 1.44(4)
C72 H92 0.9300
N6 C78 1.33(5)
N6 C74 1.40(4)
N6 B2 1.52(5)
N7 C73 1.18(6)
N7 B2 1.64(5)
C73 C35 1.60(5)
C74 C76 1.39(5)
C74 C79 1.39(3)
C75 H76 0.9600
C75 H77 0.9600
C75 H78 0.9600
C77 C78 1.42(3)
C77 C79 1.73(10)
C77 H79 0.9300
C78 C41 1.77(4)
C79 H80 0.9300
C80 H81 0.9600
C80 H82 0.9600
C80 H83 0.9600
C81 H84 0.9600
C81 H85 0.9600
C81 H86 0.9600
B2 F4 1.40(3)
C22 C32 1.351(7)
C22 H22 0.9300
C24 H24 0.9300
C25 C29 1.426(6)
C26 C27 1.408(12)
C26 H87 0.9300
C27 C39 1.406(9)
C28 H28 0.9300
C30 C42 1.529(8)
C31 C43 1.503(8)
C32 C35 1.442(7)
C32 H32 0.9300
C33 H33 0.9600
C33 H33A 0.9600
C33 H33B 0.9600
C34 H34 0.9600
C34 H34A 0.9600
C34 H34B 0.9600
C36 C44 1.494(13)
C37 C41 1.442(8)
C38 H38 0.9600
C38 H38A 0.9600
C38 H38B 0.9600
C40 H40 0.9300
C42 H42 0.9600
C42 H42A 0.9600
C42 H42B 0.9600
C43 H43 0.9600
C43 H43A 0.9600
C43 H43B 0.9600
C44 H88 0.9600
C44 H89 0.9600
C44 H90 0.9600
C45 H45 0.9300
O2 C82 1.08(7)
C83 C84 1.3900
C83 C85 1.3900
C84 C86 1.3900
C86 C88 1.3900
C88 C87 1.3900
C87 C85 1.3900

loop_
_geom_hbond_atom_site_label_D
_geom_hbond_atom_site_label_H
_geom_hbond_atom_site_label_A
_geom_hbond_distance_DH
_geom_hbond_distance_HA
_geom_hbond_distance_DA
_geom_hbond_angle_DHA
_geom_hbond_site_symmetry_A
C32 H32 Cl1 0.93 2.88 3.788(5) 167.3 7_765

loop_
_geom_torsion_atom_site_label_1
_geom_torsion_atom_site_label_2
_geom_torsion_atom_site_label_3
_geom_torsion_atom_site_label_4
_geom_torsion
C6 C1 C2 C3 0.0
C76 C1 C2 C3 -170(5)
C6 C1 C2 C75 173(5)
C76 C1 C2 C75 3(4)
C1 C2 C3 C4 0.0
C75 C2 C3 C4 -172(5)
C2 C3 C4 C5 0.0
C2 C3 C4 C80 -168(4)
C3 C4 C5 C6 0.0
C80 C4 C5 C6 163(6)
C4 C5 C6 C1 0.0
C4 C5 C6 C81 174(4)
C2 C1 C6 C5 0.0
C76 C1 C6 C5 171(4)
C2 C1 C6 C81 -173(4)
C76 C1 C6 C81 -3(5)
C25 N1 C8 C16 0.0(5)
Cu1 N1 C8 C16 171.6(3)
Cu2 N1 C8 C16 -165.8(5)
C25 N1 C8 C23 177.6(5)
Cu1 N1 C8 C23 -10.8(7)
Cu2 N1 C8 C23 11.8(8)
C41 N2 C10 C23 -172.3(6)
Cu1 N2 C10 C23 10.1(8)
Cu2 N2 C10 C23 -10.2(9)
C41 N2 C10 C45 3.0(7)
Cu1 N2 C10 C45 -174.5(4)
Cu2 N2 C10 C45 165.1(5)
C18 C7 C11 C31 0.7(7)
C34 C7 C11 C31 -179.7(5)
C18 C7 C11 C29 -177.7(4)
C34 C7 C11 C29 1.8(7)
C14 C9 C12 C24 -0.9(7)
C23 C9 C12 C24 179.3(4)
C14 C9 C12 C19 179.6(5)
C23 C9 C12 C19 -0.1(7)
C12 C9 C14 C28 -0.2(7)
C23 C9 C14 C28 179.5(4)
C12 C9 C14 C33 177.8(4)
C23 C9 C14 C33 -2.5(7)
C25 C13 C16 C8 0.7(6)
N1 C8 C16 C13 -0.5(6)
C23 C8 C16 C13 -178.1(5)
C35 N4 C17 C29 176.7(5)
Cu2 N4 C17 C29 14.6(8)
Cu1 N4 C17 C29 -6.6(7)
C35 N4 C17 C22 -1.6(6)
Cu2 N4 C17 C22 -163.6(5)
Cu1 N4 C17 C22 175.2(3)
C11 C7 C18 C30 -0.5(7)
C34 C7 C18 C30 180.0(5)
C52 N5 C49 C70 6.2(14)
B1 N5 C49 C70 -160.9(10)
C52 N5 C49 C35 -169.6(10)
B1 N5 C49 C35 23.4(17)
Cu1 F1 B1 F2 179.4(4)
Cu1 F1 B1 N3 56.5(7)
Cu1 F1 B1 N5 -58.9(7)
C37 N3 B1 F1 17.5(10)
C27 N3 B1 F1 -173.6(6)
C37 N3 B1 F2 -105.9(7)
C27 N3 B1 F2 63.1(7)
C37 N3 B1 N5 139.4(6)
C27 N3 B1 N5 -51.6(6)
C49 N5 B1 F1 -17.0(12)
C52 N5 B1 F1 176.7(7)
C49 N5 B1 F2 105.4(10)
C52 N5 B1 F2 -60.9(8)
C49 N5 B1 N3 -139.7(9)
C52 N5 B1 N3 54.0(7)
C36 C50 C51 C60 1.5(14)
C36 C50 C51 C62 -179.4(11)
C49 N5 C52 C72 -10.8(10)
B1 N5 C52 C72 159.0(7)
C49 N5 C52 C39 160.2(9)
B1 N5 C52 C39 -30.0(11)
C36 C47 C54 C60 1.1(14)
C39 C47 C54 C60 -178.7(8)
C36 C47 C54 C61 -179.4(10)
C39 C47 C54 C61 0.8(14)
C40 C46 C56 C59 0.5(15)
Cl2 C46 C56 C59 178.0(9)
C40 C55 C57 C59 4.5(18)
C71 C53 C58 C73 52(4)
N7 C53 C58 C73 12(3)
C55 C57 C59 C56 -8(2)
C46 C56 C59 C57 5.6(19)
C50 C51 C60 C54 -0.3(14)
C62 C51 C60 C54 -179.4(10)
C47 C54 C60 C51 -1.0(14)
C61 C54 C60 C51 179.5(9)
C67 C63 C64 C65 7(2)
Cl7 C63 C64 C65 -174.7(16)
C67 C63 C64 Cl3 -167.6(12)
Cl7 C63 C64 Cl3 11.1(17)
Cl3 C64 C65 C68 168.9(14)
C63 C64 C65 C68 -5(3)
Cl3 C64 C65 Cl4 -11(2)
C63 C64 C65 Cl4 174.6(12)
C64 C63 C67 C66 -3(2)
Cl7 C63 C67 C66 178.8(13)
C68 C66 C67 C63 -2(2)
C67 C66 C68 C65 4(2)
C64 C65 C68 C66 0(3)
Cl4 C65 C68 C66 179.9(16)
N5 C49 C70 C72 0.8(17)
C35 C49 C70 C72 176.8(11)
C58 C53 C71 C76 158(4)
N7 C53 C71 C76 -143(6)
C58 C53 C71 N7 -59(4)
C49 C70 C72 C52 -7.3(17)
N5 C52 C72 C70 11.1(13)
C39 C52 C72 C70 -158.5(12)
C53 C71 N7 C73 42(4)
C76 C71 N7 C73 -170(4)
C53 C71 N7 B2 -128(3)
C76 C71 N7 B2 19(5)
C76 C71 N7 C53 147(5)
C71 N7 C73 C58 -8(4)
B2 N7 C73 C58 158(4)
C53 N7 C73 C58 16(3)
C71 N7 C73 C35 154(3)
B2 N7 C73 C35 -40(7)
C53 N7 C73 C35 179(4)
C53 C58 C73 N7 -22(4)
C53 C58 C73 C35 174(3)
C78 N6 C74 C76 160(4)
B2 N6 C74 C76 -31(5)
C78 N6 C74 C79 -3(5)
B2 N6 C74 C79 167(5)
C79 C74 C76 C71 151(5)
N6 C74 C76 C71 -9(5)
C79 C74 C76 C1 -20(7)
N6 C74 C76 C1 180(4)
C53 C71 C76 C74 148(4)
N7 C71 C76 C74 13(6)
C53 C71 C76 C1 -40(7)
N7 C71 C76 C1 -175(3)
C2 C1 C76 C74 88(5)
C6 C1 C76 C74 -83(5)
C2 C1 C76 C71 -84(4)
C6 C1 C76 C71 106(4)
C74 N6 C78 C77 11(5)
B2 N6 C78 C77 -155(4)
C74 N6 C78 C41 -139(3)
B2 N6 C78 C41 54(6)
C79 C77 C78 N6 -13(5)
C79 C77 C78 C41 145(4)
C76 C74 C79 C77 -167(4)
N6 C74 C79 C77 -5(6)
C78 C77 C79 C74 10(6)
C78 N6 B2 F4 -23(6)
C74 N6 B2 F4 170(3)
C78 N6 B2 F3 116(4)
C74 N6 B2 F3 -51(5)
C78 N6 B2 N7 -138(4)
C74 N6 B2 N7 56(3)
C73 N7 B2 F4 23(6)
C71 N7 B2 F4 -172(3)
C53 N7 B2 F4 149(3)
C73 N7 B2 F3 -98(5)
C71 N7 B2 F3 66(4)
C53 N7 B2 F3 27(4)
C73 N7 B2 N6 145(5)
C71 N7 B2 N6 -50(3)
C53 N7 B2 N6 -90(3)
F3 B2 F4 Cu2 169(3)
N6 B2 F4 Cu2 -53(4)
N7 B2 F4 Cu2 59(3)
C29 C17 C22 C32 -177.9(5)
N4 C17 C22 C32 0.4(6)
N2 C10 C23 C8 -1.3(9)
C45 C10 C23 C8 -175.8(6)
N2 C10 C23 C9 175.3(5)
C45 C10 C23 C9 0.7(9)
N1 C8 C23 C10 1.3(8)
C16 C8 C23 C10 178.5(5)
N1 C8 C23 C9 -175.3(4)
C16 C8 C23 C9 2.0(7)
C14 C9 C23 C10 91.2(6)
C12 C9 C23 C10 -89.1(6)
C14 C9 C23 C8 -92.0(6)
C12 C9 C23 C8 87.7(5)
C9 C12 C24 C15 0.9(8)
C19 C12 C24 C15 -179.7(5)
C28 C15 C24 C12 0.3(8)
C38 C15 C24 C12 -176.2(5)
C8 N1 C25 C13 0.4(5)
Cu1 N1 C25 C13 -171.0(3)
Cu2 N1 C25 C13 167.1(5)
C8 N1 C25 C29 -178.3(4)
Cu1 N1 C25 C29 10.2(7)
Cu2 N1 C25 C29 -11.6(8)
C16 C13 C25 N1 -0.7(6)
C16 C13 C25 C29 178.0(5)
C37 C20 C26 C27 -2.1(13)
C37 N3 C27 C39 -162.5(6)
B1 N3 C27 C39 25.6(8)
C37 N3 C27 C26 4.1(8)
B1 N3 C27 C26 -167.8(7)
C20 C26 C27 N3 -1.2(11)
C20 C26 C27 C39 163.9(8)
C24 C15 C28 C14 -1.5(7)
C38 C15 C28 C14 175.0(5)
C9 C14 C28 C15 1.4(7)
C33 C14 C28 C15 -176.6(5)
N4 C17 C29 C25 -1.3(8)
C22 C17 C29 C25 176.7(5)
N4 C17 C29 C11 -178.6(5)
C22 C17 C29 C11 -0.6(7)
N1 C25 C29 C17 -0.3(8)
C13 C25 C29 C17 -178.9(5)
N1 C25 C29 C11 177.0(4)
C13 C25 C29 C11 -1.6(7)
C7 C11 C29 C17 97.4(6)
C31 C11 C29 C17 -81.1(6)
C7 C11 C29 C25 -80.1(6)
C31 C11 C29 C25 101.4(5)
C31 C21 C30 C18 1.0(8)
C31 C21 C30 C42 -177.3(6)
C7 C18 C30 C21 -0.4(8)
C7 C18 C30 C42 178.0(5)
C30 C21 C31 C11 -0.8(8)
C30 C21 C31 C43 179.8(5)
C7 C11 C31 C21 -0.1(7)
C29 C11 C31 C21 178.3(4)
C7 C11 C31 C43 179.3(5)
C29 C11 C31 C43 -2.3(7)
C17 C22 C32 C35 0.9(7)
C17 N4 C35 C49 -177.8(8)
Cu1 N4 C35 C49 5.7(11)
C17 N4 C35 C32 2.1(7)
Cu2 N4 C35 C32 162.9(6)
Cu1 N4 C35 C32 -174.3(4)
C17 N4 C35 C73 157(2)
Cu2 N4 C35 C73 -42(2)
N5 C49 C35 N4 22.0(16)
C70 C49 C35 N4 -153.2(12)
N5 C49 C35 C32 -158.0(9)
C70 C49 C35 C32 26.8(17)
C22 C32 C35 N4 -2.0(8)
C22 C32 C35 C49 178.0(8)
C22 C32 C35 C73 -158.2(18)
N7 C73 C35 N4 8(5)
C58 C73 C35 N4 168(3)
N7 C73 C35 C32 160(3)
C58 C73 C35 C32 -39(4)
C54 C47 C36 C50 0.0(15)
C39 C47 C36 C50 179.8(8)
C54 C47 C36 C44 178.7(10)
C39 C47 C36 C44 -1.5(15)
C51 C50 C36 C47 -1.4(15)
C51 C50 C36 C44 179.9(11)
C27 N3 C37 C20 -5.2(8)
B1 N3 C37 C20 164.4(7)
C27 N3 C37 C41 169.1(6)
B1 N3 C37 C41 -21.2(11)
C26 C20 C37 N3 4.7(12)
C26 C20 C37 C41 -169.7(9)
N5 C52 C39 C27 -3.6(12)
C72 C52 C39 C27 164.9(9)
N5 C52 C39 C47 -176.8(8)
C72 C52 C39 C47 -8.3(15)
N3 C27 C39 C52 6.0(10)
C26 C27 C39 C52 -157.5(9)
N3 C27 C39 C47 179.2(6)
C26 C27 C39 C47 15.7(12)
C54 C47 C39 C52 87.2(11)
C36 C47 C39 C52 -92.6(11)
C54 C47 C39 C27 -85.9(11)
C36 C47 C39 C27 94.3(10)
C56 C46 C40 C55 -4.1(12)
Cl2 C46 C40 C55 178.4(6)
C57 C55 C40 C46 1.7(13)
C10 N2 C41 C37 -176.8(7)
Cu1 N2 C41 C37 0.5(11)
C10 N2 C41 C48 -2.8(8)
Cu1 N2 C41 C48 174.5(5)
Cu2 N2 C41 C48 -163.7(6)
C10 N2 C41 C78 -143.8(15)
Cu2 N2 C41 C78 55.2(17)
N3 C37 C41 N2 -27.3(11)
C20 C37 C41 N2 145.9(8)
N3 C37 C41 C48 159.1(7)
C20 C37 C41 C48 -27.6(12)
C45 C48 C41 N2 1.5(9)
C45 C48 C41 C37 176.0(7)
C45 C48 C41 C78 139.2(17)
N6 C78 C41 N2 -33(4)
C77 C78 C41 N2 173(3)
N6 C78 C41 C48 -170(3)
C77 C78 C41 C48 36(4)
C41 C48 C45 C10 0.5(8)
C23 C10 C45 C48 173.2(6)
N2 C10 C45 C48 -2.2(8)
C85 C83 C84 C86 0.0
C83 C84 C86 C88 0.0
C84 C86 C88 C87 0.0
C84 C86 C88 Cl5 179(3)
C86 C88 C87 C85 0.0
Cl5 C88 C87 C85 -179(2)
C88 C87 C85 C83 0.0
C84 C83 C85 C87 0.0
